data_2022128
loop_
_publ_author_name
'Zhao, Yong-Jin'
'Ma, Jian-Ping'
'Fan, Jianzhong'
'Geng, Yan'
'Dong, Yu-Bin'

_publ_section_title
;
 Syntheses and structures of two novel fluorescent metal--organic
 frameworks generated from a tridentate donor--acceptor motif ligand
;
_journal_coeditor_code OV3137
_journal_issue 6
_journal_name_full 'Acta Crystallographica Section C'
_journal_page_first
;
;
_journal_paper_doi 10.1107/S2053229620006488
_journal_volume 76
_journal_year 2020
_chemical_formula_iupac '[Cd (C48 H37 N O6) (H2 O)3]'
_chemical_formula_moiety 'C48 H43 Cd N O9'
_chemical_formula_sum 'C48 H43 Cd N O9'
_chemical_formula_weight 890.23
_chemical_name_systematic
<i>catena</i>-Poly[[triaquacadmium(II)]-\m-10-(4-carboxyphenyl)-4,4'-(4,4,8,8,12,12-hexamethyl-8,12-dihydro-4<i>H</i>-benzo[9,1]quinolizino[3,4,5,6,7-<i>defg</i>]acridine-2,6-diyl)dibenzoato]
_space_group_crystal_system triclinic
_space_group_IT_number 2
_space_group_name_Hall '-P 1'
_space_group_name_H-M_alt 'P -1'
_atom_sites_solution_hydrogens geom
_atom_sites_solution_primary iterative
_atom_sites_solution_secondary difmap
_audit_creation_method
;
  Olex2 1.2
  (compiled Apr 23 2013 17:54:37, GUI svn.r4466)
;
_cell_angle_alpha 89.106(3)
_cell_angle_beta 87.402(3)
_cell_angle_gamma 66.982(4)
_cell_formula_units_Z 2
_cell_length_a 10.5570(4)
_cell_length_b 11.7711(5)
_cell_length_c 20.7242(9)
_cell_measurement_reflns_used 10301
_cell_measurement_temperature 150.00(10)
_cell_measurement_theta_max 71.2260
_cell_measurement_theta_min 9.5190
_cell_volume 2367.86(18)
_computing_cell_refinement
;
CrysAlis PRO (Rigaku OD, 2019)
;
_computing_data_collection
;
CrysAlis PRO (Rigaku OD, 2019)
;
_computing_data_reduction
;
CrysAlis PRO (Rigaku OD, 2019)
;
_computing_molecular_graphics
;
OLEX2 (Dolomanov <i>et al</i>., 2009)
;
_computing_publication_material
;
OLEX2 (Dolomanov <i>et al</i>., 2009) and publCIF (Westrip,
2010)
;
_computing_structure_refinement
;
SHELXL2018 (L\"ubben <i>et al</i>., 2019)
;
_computing_structure_solution
;
olex2.solve (Dolomanov <i>et al</i>., 2009)
;
_diffrn_ambient_temperature 150.00(10)
_diffrn_detector 'CCD plate'
_diffrn_detector_area_resol_mean 16.0793
_diffrn_measured_fraction_theta_full 0.9982
_diffrn_measured_fraction_theta_max 0.9748
_diffrn_measurement_device 'four-circle diffractometer'
_diffrn_measurement_device_type 'Rigaku OD SuperNova Dual source diffractometer with an Eos detector'
_diffrn_measurement_method '\w scans'
_diffrn_radiation_monochromator mirror
_diffrn_radiation_probe x-ray
_diffrn_radiation_type 'Cu K\a'
_diffrn_radiation_wavelength 1.54184
_diffrn_reflns_av_R_equivalents 0.0151
_diffrn_reflns_av_unetI/netI 0.0200
_diffrn_reflns_limit_h_max 12
_diffrn_reflns_limit_h_min -11
_diffrn_reflns_limit_k_max 14
_diffrn_reflns_limit_k_min -13
_diffrn_reflns_limit_l_max 25
_diffrn_reflns_limit_l_min -23
_diffrn_reflns_number 16373
_diffrn_reflns_theta_full 71.17
_diffrn_reflns_theta_max 71.17
_diffrn_reflns_theta_min 4.08
_diffrn_source 'micro-focus sealed X-ray tube'
_exptl_absorpt_coefficient_mu 4.118
_exptl_absorpt_correction_T_max 1.00000
_exptl_absorpt_correction_T_min 0.67550
_exptl_absorpt_correction_type multi-scan
_exptl_absorpt_process_details
;
(CrysAlis PRO; Rigaku OD, 2019)
;
_exptl_crystal_colour 'clear pale yellow'
_exptl_crystal_density_diffrn 1.249
_exptl_crystal_density_method 'not measured'
_exptl_crystal_description block
_exptl_crystal_F_000 916
_exptl_crystal_size_max 0.23
_exptl_crystal_size_mid 0.14
_exptl_crystal_size_min 0.08
_refine_diff_density_max 2.872
_refine_diff_density_min -1.346
_refine_ls_extinction_method none
_refine_ls_goodness_of_fit_ref 1.053
_refine_ls_hydrogen_treatment mixed
_refine_ls_matrix_type full
_refine_ls_number_parameters 570
_refine_ls_number_reflns 8943
_refine_ls_number_restraints 12
_refine_ls_restrained_S_all 1.054
_refine_ls_R_factor_all 0.0432
_refine_ls_R_factor_gt 0.0421
_refine_ls_shift/su_max 0.002
_refine_ls_shift/su_mean 0.000
_refine_ls_structure_factor_coef Fsqd
_refine_ls_weighting_details 'calc w=1/[\s^2^(Fo^2^)+(0.0418P)^2^+4.4919P] where P=(Fo^2^+2Fc^2^)/3'
_refine_ls_weighting_scheme calc
_refine_ls_wR_factor_gt 0.1024
_refine_ls_wR_factor_ref 0.1031
_reflns_number_gt 8633
_reflns_number_total 8943
_reflns_threshold_expression >2sigma(I)
_cod_data_source_file ov3137sup1.cif
_cod_data_source_block I
_cod_original_cell_volume 2367.88(16)
_cod_database_code 2022128

loop_
_space_group_symop_id
_space_group_symop_operation_xyz
1 'x, y, z'
2 '-x, -y, -z'

loop_
_atom_site_type_symbol
_atom_site_label
_atom_site_fract_x
_atom_site_fract_y
_atom_site_fract_z
_atom_site_U_iso_or_equiv
_atom_site_adp_type
_atom_site_calc_flag
_atom_site_refinement_flags
_atom_site_occupancy
_atom_site_symmetry_multiplicity
_atom_site_disorder_assembly
_atom_site_disorder_group
C C1 -0.5416(3) 0.4415(3) 0.36064(13) 0.0254(6) Uani d . 1 1 . .
C C2 -0.4304(3) 0.4013(3) 0.30861(12) 0.0241(5) Uani d . 1 1 . .
C C3 -0.3091(3) 0.3008(3) 0.31921(13) 0.0306(6) Uani d . 1 1 . .
H H3 -0.3012 0.2543 0.3566 0.037 Uiso calc R 1 1 . .
C C4 -0.1998(3) 0.2692(3) 0.27448(14) 0.0318(6) Uani d . 1 1 . .
H H4 -0.1189 0.2017 0.2822 0.038 Uiso calc R 1 1 . .
C C5 -0.2090(3) 0.3374(3) 0.21770(12) 0.0234(5) Uani d . 1 1 . .
C C6 -0.3340(3) 0.4329(3) 0.20551(13) 0.0253(6) Uani d . 1 1 . .
H H6 -0.3447 0.4753 0.1666 0.030 Uiso calc R 1 1 . .
C C7 -0.4430(3) 0.4657(3) 0.25092(13) 0.0280(6) Uani d . 1 1 . .
H H7 -0.5253 0.5313 0.2427 0.034 Uiso calc R 1 1 . .
C C8 -0.0857(3) 0.3135(3) 0.17451(13) 0.0246(5) Uani d . 1 1 . .
C C9 0.0409(3) 0.2846(3) 0.20112(13) 0.0357(7) Uani d . 1 1 A .
H H9 0.0463 0.2785 0.2458 0.043 Uiso calc R 1 1 . .
C C10 0.1595(3) 0.2645(4) 0.16400(14) 0.0461(10) Uani d . 1 1 . .
C C11 0.1552(3) 0.2694(3) 0.09612(13) 0.0260(6) Uani d . 1 1 A .
C C12 0.0279(2) 0.2981(2) 0.06802(12) 0.0189(5) Uani d . 1 1 . .
N N1 0.2767(2) 0.2477(2) 0.05729(11) 0.0276(5) Uani d . 1 1 . .
C C13 -0.0893(3) 0.3208(2) 0.10796(12) 0.0207(5) Uani d . 1 1 A .
H H13 -0.1737 0.3417 0.0890 0.025 Uiso calc R 1 1 . .
C C17 0.4138(3) 0.1904(4) 0.15394(14) 0.0444(9) Uani d . 1 1 . .
C C18 0.5408(3) 0.1351(3) 0.18111(14) 0.0335(7) Uani d . 1 1 A .
H H18 0.5442 0.1262 0.2257 0.040 Uiso calc R 1 1 . .
C C19 0.6631(3) 0.0926(2) 0.14424(13) 0.0228(5) Uani d . 1 1 . .
C C20 0.6538(3) 0.1174(2) 0.07870(13) 0.0222(5) Uani d . 1 1 A .
H H20 0.7349 0.0959 0.0534 0.027 Uiso calc R 1 1 . .
C C21 0.5287(3) 0.1730(2) 0.04873(12) 0.0204(5) Uani d . 1 1 . .
C C22 0.4059(3) 0.2040(3) 0.08652(13) 0.0249(6) Uani d . 1 1 A .
C C23 0.7960(3) 0.0221(2) 0.17414(12) 0.0211(5) Uani d . 1 1 A .
C C24 0.8015(3) -0.0580(3) 0.22501(14) 0.0286(6) Uani d . 1 1 . .
H H24 0.7202 -0.0615 0.2421 0.034 Uiso calc R 1 1 A .
C C25 0.9248(3) -0.1321(3) 0.25060(14) 0.0317(6) Uani d . 1 1 A .
H H25 0.9259 -0.1852 0.2845 0.038 Uiso calc R 1 1 . .
C C26 1.0476(3) -0.1279(3) 0.22597(13) 0.0268(6) Uani d . 1 1 . .
C C27 1.0432(3) -0.0448(3) 0.17689(13) 0.0262(6) Uani d . 1 1 A .
H H27 1.1244 -0.0389 0.1612 0.031 Uiso calc R 1 1 . .
C C28 0.9192(3) 0.0292(2) 0.15124(12) 0.0230(5) Uani d . 1 1 . .
H H28 0.9178 0.0843 0.1184 0.028 Uiso calc R 1 1 A .
C C29 1.1832(3) -0.2153(3) 0.24866(15) 0.0371(7) Uani d . 1 1 A .
C C30 0.5305(3) 0.2059(3) -0.02213(13) 0.0238(5) Uani d . 1 1 A .
C C31 0.5708(4) 0.3186(4) -0.0275(2) 0.0575(12) Uani d . 1 1 . .
H H31A 0.5783 0.3388 -0.0722 0.086 Uiso calc R 1 1 A .
H H31B 0.6577 0.2994 -0.0082 0.086 Uiso calc R 1 1 . .
H H31C 0.5015 0.3878 -0.0055 0.086 Uiso calc R 1 1 . .
C C32 0.6350(3) 0.0966(4) -0.06101(15) 0.0501(10) Uani d . 1 1 . .
H H32A 0.6090 0.0272 -0.0571 0.075 Uiso calc R 1 1 A .
H H32B 0.7250 0.0751 -0.0446 0.075 Uiso calc R 1 1 . .
H H32C 0.6362 0.1194 -0.1056 0.075 Uiso calc R 1 1 . .
C C33 0.3894(3) 0.2418(2) -0.04931(12) 0.0205(5) Uani d . 1 1 . .
C C34 0.3782(3) 0.2633(3) -0.11537(13) 0.0236(5) Uani d . 1 1 A .
H H34 0.4571 0.2557 -0.1399 0.028 Uiso calc R 1 1 . .
C C35 0.2559(3) 0.2955(3) -0.14643(12) 0.0234(5) Uani d . 1 1 . .
C C36 0.1414(3) 0.3030(3) -0.10770(12) 0.0234(5) Uani d . 1 1 A .
H H36 0.0585 0.3198 -0.1273 0.028 Uiso calc R 1 1 . .
C C37 0.1453(3) 0.2866(2) -0.04118(12) 0.0205(5) Uani d . 1 1 . .
C C38 0.2706(3) 0.2581(2) -0.01076(12) 0.0198(5) Uani d . 1 1 A .
C C39 0.0143(2) 0.2936(2) -0.00462(12) 0.0193(5) Uani d . 1 1 A .
C C40 -0.0090(3) 0.1761(3) -0.01987(13) 0.0280(6) Uani d . 1 1 . .
H H40A -0.0186 0.1714 -0.0655 0.042 Uiso calc R 1 1 A .
H H40B -0.0913 0.1784 0.0028 0.042 Uiso calc R 1 1 . .
H H40C 0.0682 0.1050 -0.0065 0.042 Uiso calc R 1 1 . .
C C41 -0.1096(3) 0.4073(3) -0.02692(13) 0.0261(6) Uani d . 1 1 . .
H H41A -0.0897 0.4798 -0.0234 0.039 Uiso calc R 1 1 A .
H H41B -0.1897 0.4165 -0.0002 0.039 Uiso calc R 1 1 . .
H H41C -0.1263 0.3962 -0.0711 0.039 Uiso calc R 1 1 . .
C C42 0.2483(3) 0.3253(3) -0.21616(13) 0.0242(5) Uani d . 1 1 A .
C C43 0.3661(3) 0.2785(3) -0.25767(14) 0.0315(6) Uani d . 1 1 . .
H H43 0.4475 0.2205 -0.2423 0.038 Uiso calc R 1 1 A .
C C44 0.3625(3) 0.3175(3) -0.32094(14) 0.0341(7) Uani d . 1 1 A .
H H44 0.4423 0.2871 -0.3473 0.041 Uiso calc R 1 1 . .
C C45 0.2417(3) 0.4012(3) -0.34609(13) 0.0289(6) Uani d . 1 1 . .
C C46 0.1231(3) 0.4433(3) -0.30642(13) 0.0294(6) Uani d . 1 1 A .
H H46 0.0404 0.4967 -0.3229 0.035 Uiso calc R 1 1 . .
C C47 0.1268(3) 0.4064(3) -0.24234(13) 0.0268(6) Uani d . 1 1 . .
H H47 0.0465 0.4364 -0.2163 0.032 Uiso calc R 1 1 A .
C C48 0.2429(3) 0.4471(3) -0.41380(14) 0.0339(7) Uani d . 1 1 . .
Cd Cd1 -0.740845(19) 0.51717(2) 0.460273(9) 0.03500(8) Uani d . 1 1 . .
O O1 -0.6469(2) 0.5392(2) 0.35447(10) 0.0367(5) Uani d . 1 1 . .
O O2 -0.5287(2) 0.3771(2) 0.41098(9) 0.0320(5) Uani d . 1 1 . .
O O3 0.1349(2) 0.5259(3) -0.43703(10) 0.0434(6) Uani d . 1 1 . .
O O4 0.3544(2) 0.4075(3) -0.44706(10) 0.0463(6) Uani d . 1 1 . .
O O5 1.1694(2) -0.2901(3) 0.29428(14) 0.0611(8) Uani d . 1 1 . .
H H5 1.2458 -0.3383 0.3046 0.092 Uiso calc R 1 1 A .
O O6 1.2925(2) -0.2193(3) 0.22764(13) 0.0565(7) Uani d . 1 1 . .
O O7 -0.6382(3) 0.6523(2) 0.48572(12) 0.0471(6) Uani d . 1 1 . .
H H7A -0.5560 0.6278 0.4701 0.071 Uiso d R 1 1 . .
H H7B -0.6354 0.6584 0.5264 0.071 Uiso d R 1 1 . .
O O8 -0.9308(3) 0.6843(4) 0.42947(15) 0.0885(13) Uani d . 1 1 . .
H H8A -0.9281 0.7152 0.3924 0.133 Uiso d R 1 1 . .
H H8B -1.0023 0.6946 0.4532 0.133 Uiso d R 1 1 . .
O O9 -0.8523(3) 0.4043(3) 0.42138(13) 0.0599(8) Uani d . 1 1 . .
H H9A -0.9396 0.4322 0.4260 0.090 Uiso d R 1 1 . .
H H9B -0.8116 0.3287 0.4313 0.090 Uiso d R 1 1 . .
C C14 0.2909(5) 0.2049(6) 0.2021(2) 0.0245(13) Uani d P 0.535(7) 1 A 1
C C15 0.3039(6) 0.0890(7) 0.2426(3) 0.0415(18) Uani d P 0.535(7) 1 A 1
H H15A 0.3853 0.0637 0.2672 0.062 Uiso calc PR 0.535(7) 1 A 1
H H15B 0.3100 0.0232 0.2142 0.062 Uiso calc PR 0.535(7) 1 A 1
H H15C 0.2244 0.1083 0.2714 0.062 Uiso calc PR 0.535(7) 1 A 1
C C16 0.2864(9) 0.3097(9) 0.2486(5) 0.039(2) Uani d PU 0.535(7) 1 A 1
H H16A 0.2696 0.3840 0.2244 0.058 Uiso calc PR 0.535(7) 1 A 1
H H16B 0.3730 0.2855 0.2690 0.058 Uiso calc PR 0.535(7) 1 A 1
H H16C 0.2139 0.3241 0.2810 0.058 Uiso calc PR 0.535(7) 1 A 1
C C14' 0.2862(6) 0.2937(8) 0.1918(3) 0.034(2) Uani d P 0.465(7) 1 A 2
C C15' 0.2770(7) 0.4283(7) 0.1844(4) 0.048(2) Uani d P 0.465(7) 1 A 2
H H15D 0.1971 0.4832 0.2083 0.073 Uiso calc PR 0.465(7) 1 A 2
H H15E 0.2703 0.4509 0.1396 0.073 Uiso calc PR 0.465(7) 1 A 2
H H15F 0.3581 0.4338 0.2007 0.073 Uiso calc PR 0.465(7) 1 A 2
C C16' 0.2971(13) 0.2554(13) 0.2625(6) 0.055(3) Uani d PU 0.465(7) 1 A 2
H H16D 0.3774 0.2614 0.2793 0.083 Uiso calc PR 0.465(7) 1 A 2
H H16E 0.3040 0.1718 0.2661 0.083 Uiso calc PR 0.465(7) 1 A 2
H H16F 0.2166 0.3088 0.2866 0.083 Uiso calc PR 0.465(7) 1 A 2

loop_
_atom_site_aniso_label
_atom_site_aniso_U_11
_atom_site_aniso_U_22
_atom_site_aniso_U_33
_atom_site_aniso_U_12
_atom_site_aniso_U_13
_atom_site_aniso_U_23
C1 0.0174(12) 0.0405(16) 0.0186(13) -0.0119(12) 0.0008(10) 0.0057(11)
C2 0.0198(13) 0.0351(15) 0.0170(12) -0.0107(11) 0.0030(10) 0.0032(10)
C3 0.0316(15) 0.0400(16) 0.0160(13) -0.0102(13) 0.0023(11) 0.0094(11)
C4 0.0250(14) 0.0372(16) 0.0223(14) -0.0008(12) 0.0033(11) 0.0053(12)
C5 0.0218(13) 0.0339(14) 0.0140(12) -0.0108(11) 0.0035(10) -0.0024(10)
C6 0.0218(13) 0.0366(15) 0.0168(12) -0.0111(11) 0.0023(10) 0.0072(11)
C7 0.0185(13) 0.0387(16) 0.0219(13) -0.0065(11) 0.0013(10) 0.0084(11)
C8 0.0190(13) 0.0325(14) 0.0187(13) -0.0066(11) 0.0036(10) -0.0017(10)
C9 0.0216(14) 0.061(2) 0.0122(12) -0.0032(13) 0.0017(10) -0.0023(12)
C10 0.0145(14) 0.093(3) 0.0158(14) -0.0050(15) -0.0007(11) -0.0106(15)
C11 0.0136(12) 0.0447(16) 0.0157(13) -0.0070(11) 0.0032(10) -0.0062(11)
C12 0.0150(12) 0.0261(13) 0.0143(12) -0.0068(10) 0.0011(9) -0.0005(9)
N1 0.0116(10) 0.0513(15) 0.0150(11) -0.0072(10) 0.0020(8) -0.0071(10)
C13 0.0147(12) 0.0301(13) 0.0167(12) -0.0084(10) 0.0012(9) 0.0000(10)
C17 0.0160(14) 0.090(3) 0.0184(14) -0.0113(16) 0.0019(11) -0.0148(15)
C18 0.0185(13) 0.061(2) 0.0181(13) -0.0119(13) -0.0009(10) -0.0039(13)
C19 0.0168(12) 0.0283(13) 0.0217(13) -0.0073(10) 0.0003(10) -0.0012(10)
C20 0.0133(12) 0.0273(13) 0.0232(13) -0.0051(10) 0.0028(10) 0.0002(10)
C21 0.0161(12) 0.0237(12) 0.0208(13) -0.0073(10) 0.0008(10) -0.0022(10)
C22 0.0126(12) 0.0386(15) 0.0198(13) -0.0058(11) -0.0005(10) -0.0067(11)
C23 0.0189(12) 0.0244(13) 0.0180(12) -0.0064(10) 0.0006(10) -0.0028(10)
C24 0.0212(13) 0.0354(15) 0.0295(15) -0.0119(12) 0.0007(11) 0.0068(12)
C25 0.0302(15) 0.0347(16) 0.0290(15) -0.0117(13) -0.0024(12) 0.0112(12)
C26 0.0211(13) 0.0319(14) 0.0218(13) -0.0043(11) -0.0026(10) 0.0040(11)
C27 0.0163(12) 0.0375(15) 0.0205(13) -0.0064(11) 0.0029(10) 0.0023(11)
C28 0.0204(13) 0.0275(13) 0.0180(12) -0.0063(11) 0.0012(10) 0.0026(10)
C29 0.0261(16) 0.0485(19) 0.0258(15) -0.0032(14) -0.0015(12) 0.0105(13)
C30 0.0141(12) 0.0335(14) 0.0247(14) -0.0104(11) -0.0003(10) 0.0075(11)
C31 0.056(2) 0.074(3) 0.070(3) -0.053(2) -0.041(2) 0.046(2)
C32 0.0267(16) 0.073(3) 0.0203(15) 0.0117(16) 0.0058(12) 0.0054(15)
C33 0.0149(12) 0.0253(13) 0.0212(13) -0.0080(10) 0.0015(10) -0.0005(10)
C34 0.0160(12) 0.0337(14) 0.0218(13) -0.0113(11) 0.0043(10) 0.0027(11)
C35 0.0195(13) 0.0349(14) 0.0173(13) -0.0127(11) 0.0037(10) -0.0001(10)
C36 0.0169(12) 0.0400(15) 0.0164(12) -0.0145(11) 0.0002(10) -0.0009(10)
C37 0.0148(12) 0.0304(13) 0.0174(12) -0.0102(10) 0.0026(9) -0.0027(10)
C38 0.0152(12) 0.0282(13) 0.0157(12) -0.0083(10) 0.0017(9) -0.0037(10)
C39 0.0145(11) 0.0316(14) 0.0137(12) -0.0112(10) 0.0020(9) -0.0019(10)
C40 0.0277(14) 0.0397(16) 0.0217(13) -0.0192(12) 0.0041(11) -0.0063(11)
C41 0.0167(12) 0.0417(16) 0.0183(13) -0.0101(11) 0.0009(10) 0.0047(11)
C42 0.0218(13) 0.0366(15) 0.0178(13) -0.0157(12) 0.0037(10) -0.0002(11)
C43 0.0229(14) 0.0477(18) 0.0224(14) -0.0127(13) 0.0042(11) 0.0053(12)
C44 0.0241(14) 0.0553(19) 0.0223(14) -0.0162(14) 0.0093(11) 0.0023(13)
C45 0.0298(15) 0.0461(17) 0.0160(13) -0.0209(13) 0.0039(11) 0.0007(11)
C46 0.0235(14) 0.0475(17) 0.0185(13) -0.0154(13) 0.0003(11) 0.0014(12)
C47 0.0207(13) 0.0439(16) 0.0169(13) -0.0144(12) 0.0055(10) -0.0004(11)
C48 0.0308(16) 0.057(2) 0.0177(14) -0.0218(15) 0.0042(11) 0.0014(13)
Cd1 0.01740(11) 0.06662(17) 0.01714(11) -0.01301(10) 0.00218(7) 0.01203(9)
O1 0.0202(10) 0.0553(14) 0.0222(10) -0.0025(9) 0.0045(8) 0.0145(9)
O2 0.0261(10) 0.0485(12) 0.0171(9) -0.0108(9) 0.0049(8) 0.0113(8)
O3 0.0308(12) 0.0770(17) 0.0217(11) -0.0209(12) -0.0017(9) 0.0137(10)
O4 0.0345(12) 0.0792(18) 0.0219(11) -0.0199(12) 0.0076(9) 0.0123(11)
O5 0.0288(12) 0.0709(18) 0.0597(17) 0.0046(12) -0.0005(11) 0.0420(14)
O6 0.0225(12) 0.0757(19) 0.0576(16) -0.0053(12) -0.0045(11) 0.0328(14)
O7 0.0416(13) 0.0605(16) 0.0336(12) -0.0137(12) -0.0091(10) 0.0137(11)
O8 0.0345(15) 0.134(3) 0.0531(18) 0.0124(17) 0.0037(13) 0.0363(19)
O9 0.0349(13) 0.104(2) 0.0450(15) -0.0315(15) 0.0029(11) -0.0096(15)
C14 0.018(2) 0.044(4) 0.012(2) -0.013(2) 0.0002(18) -0.002(2)
C15 0.021(3) 0.071(5) 0.030(3) -0.015(3) -0.003(2) 0.022(3)
C16 0.018(3) 0.058(5) 0.041(5) -0.014(4) 0.005(3) -0.027(4)
C14' 0.012(3) 0.058(5) 0.023(3) -0.002(3) -0.004(2) -0.015(3)
C15' 0.019(3) 0.049(4) 0.068(5) -0.001(3) -0.010(3) -0.036(4)
C16' 0.027(4) 0.084(7) 0.036(5) -0.001(5) -0.003(3) -0.016(5)

loop_
_atom_type_symbol
_atom_type_description
_atom_type_scat_dispersion_real
_atom_type_scat_dispersion_imag
_atom_type_scat_source
C C 0.0181 0.0091 'International Tables Vol C Tables 4.2.6.8 and 6.1.1.4'
H H 0.0000 0.0000 'International Tables Vol C Tables 4.2.6.8 and 6.1.1.4'
Cd Cd 0.1185 4.6533 'International Tables Vol C Tables 4.2.6.8 and 6.1.1.4'
N N 0.0311 0.0180 'International Tables Vol C Tables 4.2.6.8 and 6.1.1.4'
O O 0.0492 0.0322 'International Tables Vol C Tables 4.2.6.8 and 6.1.1.4'

loop_
_geom_angle_atom_site_label_1
_geom_angle_atom_site_label_2
_geom_angle_atom_site_label_3
_geom_angle_site_symmetry_1
_geom_angle_site_symmetry_3
_geom_angle
_geom_angle_publ_flag
O1 C1 C2 . . 120.3(2) ?
O1 C1 O2 . . 120.3(2) ?
O2 C1 C2 . . 119.4(2) ?
C3 C2 C1 . . 119.3(2) ?
C3 C2 C7 . . 119.0(2) ?
C7 C2 C1 . . 121.6(2) ?
C2 C3 H3 . . 119.8 ?
C4 C3 C2 . . 120.3(3) ?
C4 C3 H3 . . 119.8 ?
C3 C4 H4 . . 119.5 ?
C3 C4 C5 . . 121.0(3) ?
C5 C4 H4 . . 119.5 ?
C4 C5 C8 . . 120.4(2) ?
C6 C5 C4 . . 118.2(2) ?
C6 C5 C8 . . 121.2(2) ?
C5 C6 H6 . . 119.7 ?
C7 C6 C5 . . 120.6(2) ?
C7 C6 H6 . . 119.7 ?
C2 C7 H7 . . 119.7 ?
C6 C7 C2 . . 120.6(3) ?
C6 C7 H7 . . 119.7 ?
C9 C8 C5 . . 119.3(2) ?
C13 C8 C5 . . 123.6(2) ?
C13 C8 C9 . . 117.0(2) ?
C8 C9 H9 . . 118.7 ?
C10 C9 C8 . . 122.6(3) ?
C10 C9 H9 . . 118.7 ?
C9 C10 C11 . . 120.0(3) ?
C9 C10 C14 . . 112.9(3) ?
C9 C10 C14' . . 121.4(3) ?
C11 C10 C14 . . 125.1(3) ?
C11 C10 C14' . . 113.5(4) ?
C14 C10 C14' . . 38.4(3) ?
C10 C11 N1 . . 120.6(2) ?
C12 C11 C10 . . 118.5(2) ?
C12 C11 N1 . . 121.0(2) ?
C11 C12 C39 . . 122.5(2) ?
C13 C12 C11 . . 119.1(2) ?
C13 C12 C39 . . 118.1(2) ?
C22 N1 C11 . . 119.4(2) ?
C38 N1 C11 . . 120.3(2) ?
C38 N1 C22 . . 120.0(2) ?
C8 C13 C12 . . 122.9(2) ?
C8 C13 H13 . . 118.6 ?
C12 C13 H13 . . 118.6 ?
C18 C17 C22 . . 119.9(3) ?
C18 C17 C14 . . 113.2(3) ?
C18 C17 C14' . . 121.6(3) ?
C22 C17 C14 . . 125.4(3) ?
C22 C17 C14' . . 112.3(4) ?
C14 C17 C14' . . 38.7(3) ?
C17 C18 H18 . . 118.8 ?
C17 C18 C19 . . 122.4(3) ?
C19 C18 H18 . . 118.8 ?
C18 C19 C23 . . 120.9(2) ?
C20 C19 C18 . . 116.7(2) ?
C20 C19 C23 . . 122.4(2) ?
C19 C20 H20 . . 118.4 ?
C19 C20 C21 . . 123.2(2) ?
C21 C20 H20 . . 118.4 ?
C20 C21 C22 . . 118.6(2) ?
C20 C21 C30 . . 118.7(2) ?
C22 C21 C30 . . 122.5(2) ?
C17 C22 N1 . . 120.7(2) ?
C21 C22 N1 . . 120.7(2) ?
C21 C22 C17 . . 118.6(2) ?
C24 C23 C19 . . 120.0(2) ?
C24 C23 C28 . . 117.9(2) ?
C28 C23 C19 . . 122.0(2) ?
C23 C24 H24 . . 119.3 ?
C25 C24 C23 . . 121.5(3) ?
C25 C24 H24 . . 119.3 ?
C24 C25 H25 . . 119.9 ?
C24 C25 C26 . . 120.2(3) ?
C26 C25 H25 . . 119.9 ?
C25 C26 C29 . . 121.2(3) ?
C27 C26 C25 . . 119.0(2) ?
C27 C26 C29 . . 119.7(3) ?
C26 C27 H27 . . 119.8 ?
C28 C27 C26 . . 120.5(2) ?
C28 C27 H27 . . 119.8 ?
C23 C28 H28 . . 119.6 ?
C27 C28 C23 . . 120.8(2) ?
C27 C28 H28 . . 119.6 ?
O5 C29 C26 . . 112.2(3) ?
O6 C29 C26 . . 124.3(3) ?
O6 C29 O5 . . 123.5(3) ?
C21 C30 C31 . . 107.4(2) ?
C21 C30 C32 . . 110.5(2) ?
C32 C30 C31 . . 110.3(3) ?
C33 C30 C21 . . 111.1(2) ?
C33 C30 C31 . . 108.1(2) ?
C33 C30 C32 . . 109.3(2) ?
C30 C31 H31A . . 109.5 ?
C30 C31 H31B . . 109.5 ?
C30 C31 H31C . . 109.5 ?
H31A C31 H31B . . 109.5 ?
H31A C31 H31C . . 109.5 ?
H31B C31 H31C . . 109.5 ?
C30 C32 H32A . . 109.5 ?
C30 C32 H32B . . 109.5 ?
C30 C32 H32C . . 109.5 ?
H32A C32 H32B . . 109.5 ?
H32A C32 H32C . . 109.5 ?
H32B C32 H32C . . 109.5 ?
C34 C33 C30 . . 117.5(2) ?
C34 C33 C38 . . 119.4(2) ?
C38 C33 C30 . . 123.1(2) ?
C33 C34 H34 . . 118.3 ?
C35 C34 C33 . . 123.4(2) ?
C35 C34 H34 . . 118.3 ?
C34 C35 C36 . . 116.0(2) ?
C34 C35 C42 . . 121.0(2) ?
C36 C35 C42 . . 122.9(2) ?
C35 C36 H36 . . 118.4 ?
C37 C36 C35 . . 123.1(2) ?
C37 C36 H36 . . 118.4 ?
C36 C37 C38 . . 119.3(2) ?
C36 C37 C39 . . 118.0(2) ?
C38 C37 C39 . . 122.6(2) ?
C33 C38 N1 . . 120.6(2) ?
C33 C38 C37 . . 118.6(2) ?
C37 C38 N1 . . 120.9(2) ?
C12 C39 C40 . . 107.9(2) ?
C12 C39 C41 . . 110.6(2) ?
C37 C39 C12 . . 111.2(2) ?
C37 C39 C40 . . 108.0(2) ?
C37 C39 C41 . . 110.0(2) ?
C40 C39 C41 . . 109.1(2) ?
C39 C40 H40A . . 109.5 ?
C39 C40 H40B . . 109.5 ?
C39 C40 H40C . . 109.5 ?
H40A C40 H40B . . 109.5 ?
H40A C40 H40C . . 109.5 ?
H40B C40 H40C . . 109.5 ?
C39 C41 H41A . . 109.5 ?
C39 C41 H41B . . 109.5 ?
C39 C41 H41C . . 109.5 ?
H41A C41 H41B . . 109.5 ?
H41A C41 H41C . . 109.5 ?
H41B C41 H41C . . 109.5 ?
C43 C42 C35 . . 120.9(3) ?
C47 C42 C35 . . 121.5(2) ?
C47 C42 C43 . . 117.5(2) ?
C42 C43 H43 . . 119.6 ?
C44 C43 C42 . . 120.8(3) ?
C44 C43 H43 . . 119.6 ?
C43 C44 H44 . . 119.4 ?
C43 C44 C45 . . 121.2(3) ?
C45 C44 H44 . . 119.4 ?
C44 C45 C48 . . 119.9(3) ?
C46 C45 C44 . . 118.4(3) ?
C46 C45 C48 . . 121.6(3) ?
C45 C46 H46 . . 119.7 ?
C45 C46 C47 . . 120.5(3) ?
C47 C46 H46 . . 119.7 ?
C42 C47 H47 . . 119.3 ?
C46 C47 C42 . . 121.4(2) ?
C46 C47 H47 . . 119.3 ?
C45 C48 Cd1 . 1_654 176.3(2) ?
O3 C48 C45 . . 120.9(3) ?
O3 C48 Cd1 . 1_654 62.41(15) ?
O4 C48 C45 . . 118.7(3) ?
O4 C48 Cd1 . 1_654 57.99(15) ?
O4 C48 O3 . . 120.3(3) ?
O1 Cd1 C48 . 1_456 161.00(8) ?
O1 Cd1 O3 . 1_456 170.89(8) ?
O2 Cd1 C48 . 1_456 108.48(8) ?
O2 Cd1 O1 . . 53.98(7) ?
O2 Cd1 O3 . 1_456 135.13(7) ?
O3 Cd1 C48 1_456 1_456 27.49(9) ?
O4 Cd1 C48 1_456 1_456 27.21(9) ?
O4 Cd1 O1 1_456 . 133.84(7) ?
O4 Cd1 O2 1_456 . 82.19(7) ?
O4 Cd1 O3 1_456 1_456 54.68(8) ?
O7 Cd1 C48 . 1_456 93.53(9) ?
O7 Cd1 O1 . . 80.59(9) y
O7 Cd1 O2 . . 90.81(9) y
O7 Cd1 O3 . 1_456 97.92(9) y
O7 Cd1 O4 . 1_456 87.00(9) y
O8 Cd1 C48 . 1_456 114.10(10) ?
O8 Cd1 O1 . . 83.95(9) y
O8 Cd1 O2 . . 137.38(9) ?
O8 Cd1 O3 . 1_456 87.03(10) ?
O8 Cd1 O4 . 1_456 140.21(10) ?
O8 Cd1 O7 . . 88.64(12) ?
O9 Cd1 C48 . 1_456 94.74(10) ?
O9 Cd1 O1 . . 92.67(9) y
O9 Cd1 O2 . . 90.12(10) y
O9 Cd1 O3 . 1_456 87.77(10) y
O9 Cd1 O4 . 1_456 102.07(11) y
O9 Cd1 O7 . . 170.91(10) y
O9 Cd1 O8 . . 84.58(13) y
C1 O1 Cd1 . . 92.36(16) ?
C1 O2 Cd1 . . 93.35(17) ?
C48 O3 Cd1 . 1_654 90.11(17) ?
C48 O4 Cd1 . 1_654 94.83(19) ?
C29 O5 H5 . . 109.5 ?
Cd1 O7 H7A . . 111.4 ?
Cd1 O7 H7B . . 110.8 ?
H7A O7 H7B . . 107.6 ?
Cd1 O8 H8A . . 118.4 ?
Cd1 O8 H8B . . 112.7 ?
H8A O8 H8B . . 126.8 ?
Cd1 O9 H9A . . 118.5 ?
Cd1 O9 H9B . . 110.6 ?
H9A O9 H9B . . 114.5 ?
C10 C14 C17 . . 106.4(3) ?
C10 C14 C15 . . 116.5(4) ?
C10 C14 C16 . . 103.8(5) ?
C17 C14 C16 . . 103.5(5) ?
C15 C14 C17 . . 116.2(5) ?
C15 C14 C16 . . 109.1(6) ?
C17 C14' C10 . . 99.9(4) ?
C15' C14' C10 . . 116.7(5) ?
C15' C14' C17 . . 115.7(6) ?
C16' C14' C10 . . 106.8(8) ?
C16' C14' C17 . . 106.1(7) ?
C16' C14' C15' . . 110.6(8) ?
C14' C15' H15D . . 109.5 ?
C14' C15' H15E . . 109.5 ?
C14' C15' H15F . . 109.5 ?
H15D C15' H15E . . 109.5 ?
H15D C15' H15F . . 109.5 ?
H15E C15' H15F . . 109.5 ?
C14' C16' H16D . . 109.5 ?
C14' C16' H16E . . 109.5 ?
C14' C16' H16F . . 109.5 ?
H16D C16' H16E . . 109.5 ?
H16D C16' H16F . . 109.5 ?
H16E C16' H16F . . 109.5 ?

loop_
_geom_bond_atom_site_label_1
_geom_bond_atom_site_label_2
_geom_bond_site_symmetry_2
_geom_bond_distance
_geom_bond_publ_flag
C1 C2 . 1.494(4) ?
C1 O1 . 1.258(4) ?
C1 O2 . 1.261(3) ?
C2 C3 . 1.386(4) ?
C2 C7 . 1.388(4) ?
C3 H3 . 0.9300 ?
C3 C4 . 1.381(4) ?
C4 H4 . 0.9300 ?
C4 C5 . 1.399(4) ?
C5 C6 . 1.390(4) ?
C5 C8 . 1.480(4) ?
C6 H6 . 0.9300 ?
C6 C7 . 1.387(4) ?
C7 H7 . 0.9300 ?
C8 C9 . 1.383(4) ?
C8 C13 . 1.382(4) ?
C9 H9 . 0.9300 ?
C9 C10 . 1.379(4) ?
C10 C11 . 1.409(4) ?
C10 C14 . 1.537(6) ?
C10 C14' . 1.635(7) ?
C11 C12 . 1.403(4) ?
C11 N1 . 1.420(3) ?
C12 C13 . 1.394(3) ?
C12 C39 . 1.522(3) ?
N1 C22 . 1.417(3) ?
N1 C38 . 1.416(3) ?
C13 H13 . 0.9300 ?
C17 C18 . 1.383(4) ?
C17 C22 . 1.407(4) ?
C17 C14 . 1.557(6) ?
C17 C14' . 1.601(7) ?
C18 H18 . 0.9300 ?
C18 C19 . 1.385(4) ?
C19 C20 . 1.385(4) ?
C19 C23 . 1.480(4) ?
C20 H20 . 0.9300 ?
C20 C21 . 1.394(4) ?
C21 C22 . 1.405(4) ?
C21 C30 . 1.514(4) ?
C23 C24 . 1.391(4) ?
C23 C28 . 1.397(4) ?
C24 H24 . 0.9300 ?
C24 C25 . 1.377(4) ?
C25 H25 . 0.9300 ?
C25 C26 . 1.391(4) ?
C26 C27 . 1.390(4) ?
C26 C29 . 1.491(4) ?
C27 H27 . 0.9300 ?
C27 C28 . 1.383(4) ?
C28 H28 . 0.9300 ?
C29 O5 . 1.323(4) ?
C29 O6 . 1.199(4) ?
C30 C31 . 1.544(4) ?
C30 C32 . 1.537(4) ?
C30 C33 . 1.514(3) ?
C31 H31A . 0.9600 ?
C31 H31B . 0.9600 ?
C31 H31C . 0.9600 ?
C32 H32A . 0.9600 ?
C32 H32B . 0.9600 ?
C32 H32C . 0.9600 ?
C33 C34 . 1.390(4) ?
C33 C38 . 1.405(3) ?
C34 H34 . 0.9300 ?
C34 C35 . 1.382(4) ?
C35 C36 . 1.394(4) ?
C35 C42 . 1.480(4) ?
C36 H36 . 0.9300 ?
C36 C37 . 1.389(4) ?
C37 C38 . 1.407(3) ?
C37 C39 . 1.520(3) ?
C39 C40 . 1.537(4) ?
C39 C41 . 1.543(4) ?
C40 H40A . 0.9600 ?
C40 H40B . 0.9600 ?
C40 H40C . 0.9600 ?
C41 H41A . 0.9600 ?
C41 H41B . 0.9600 ?
C41 H41C . 0.9600 ?
C42 C43 . 1.404(4) ?
C42 C47 . 1.393(4) ?
C43 H43 . 0.9300 ?
C43 C44 . 1.380(4) ?
C44 H44 . 0.9300 ?
C44 C45 . 1.390(4) ?
C45 C46 . 1.387(4) ?
C45 C48 . 1.497(4) ?
C46 H46 . 0.9300 ?
C46 C47 . 1.388(4) ?
C47 H47 . 0.9300 ?
C48 Cd1 1_654 2.744(3) ?
C48 O3 . 1.267(4) ?
C48 O4 . 1.259(4) ?
Cd1 C48 1_456 2.744(3) ?
Cd1 O1 . 2.4179(19) y
Cd1 O2 . 2.395(2) y
Cd1 O3 1_456 2.431(2) y
Cd1 O4 1_456 2.334(2) y
Cd1 O7 . 2.328(3) y
Cd1 O8 . 2.303(3) y
Cd1 O9 . 2.269(3) y
O3 Cd1 1_654 2.431(2) ?
O4 Cd1 1_654 2.334(2) ?
O5 H5 . 0.8200 ?
O7 H7A . 0.8500 ?
O7 H7B . 0.8499 ?
O8 H8A . 0.8499 ?
O8 H8B . 0.8501 ?
O9 H9A . 0.8501 ?
O9 H9B . 0.8500 ?
C14 C15 . 1.553(9) ?
C14 C16 . 1.562(10) ?
C15 H15A . 0.9600 ?
C15 H15B . 0.9600 ?
C15 H15C . 0.9600 ?
C16 H16A . 0.9600 ?
C16 H16B . 0.9600 ?
C16 H16C . 0.9600 ?
C14' C15' . 1.554(12) ?
C14' C16' . 1.522(14) ?
C15' H15D . 0.9600 ?
C15' H15E . 0.9600 ?
C15' H15F . 0.9600 ?
C16' H16D . 0.9600 ?
C16' H16E . 0.9600 ?
C16' H16F . 0.9600 ?

loop_
_geom_hbond_atom_site_label_D
_geom_hbond_atom_site_label_H
_geom_hbond_atom_site_label_A
_geom_hbond_site_symmetry_A
_geom_hbond_distance_DH
_geom_hbond_distance_HA
_geom_hbond_distance_DA
_geom_hbond_angle_DHA
O5 H5 O1 1_745 0.82 1.79 2.539(3) 150.8
O7 H7A O4 2_565 0.82 2.05 2.875(3) 163.3

loop_
_geom_torsion_atom_site_label_1
_geom_torsion_atom_site_label_2
_geom_torsion_atom_site_label_3
_geom_torsion_atom_site_label_4
_geom_torsion_site_symmetry_1
_geom_torsion_site_symmetry_2
_geom_torsion_site_symmetry_3
_geom_torsion_site_symmetry_4
_geom_torsion
_geom_torsion_publ_flag
C1 C2 C3 C4 . . . . -173.7(3) ?
C1 C2 C7 C6 . . . . 174.6(3) ?
C2 C1 O1 Cd1 . . . . -177.7(2) ?
C2 C1 O2 Cd1 . . . . 177.7(2) ?
C2 C3 C4 C5 . . . . -0.2(5) ?
C3 C2 C7 C6 . . . . -2.5(5) ?
C3 C4 C5 C6 . . . . -4.0(5) ?
C3 C4 C5 C8 . . . . 171.7(3) ?
C4 C5 C6 C7 . . . . 5.0(4) ?
C4 C5 C8 C9 . . . . -37.1(4) ?
C4 C5 C8 C13 . . . . 144.3(3) ?
C5 C6 C7 C2 . . . . -1.8(5) ?
C5 C8 C9 C10 . . . . -178.2(3) ?
C5 C8 C13 C12 . . . . 179.9(3) ?
C6 C5 C8 C9 . . . . 138.4(3) ?
C6 C5 C8 C13 . . . . -40.2(4) ?
C7 C2 C3 C4 . . . . 3.4(5) ?
C8 C5 C6 C7 . . . . -170.6(3) ?
C8 C9 C10 C11 . . . . -1.9(6) ?
C8 C9 C10 C14 . . . . -166.5(4) ?
C8 C9 C10 C14' . . . . 151.1(5) ?
C9 C8 C13 C12 . . . . 1.3(4) ?
C9 C10 C11 C12 . . . . 1.6(6) ?
C9 C10 C11 N1 . . . . -179.4(3) ?
C9 C10 C14 C17 . . . . -179.2(4) ?
C9 C10 C14 C15 . . . . 49.5(6) ?
C9 C10 C14 C16 . . . . -70.4(6) ?
C9 C10 C14' C17 . . . . 148.7(4) ?
C9 C10 C14' C15' . . . . -85.8(7) ?
C9 C10 C14' C16' . . . . 38.5(9) ?
C10 C11 C12 C13 . . . . 0.1(4) ?
C10 C11 C12 C39 . . . . -174.0(3) ?
C10 C11 N1 C22 . . . . 8.9(5) ?
C10 C11 N1 C38 . . . . -177.2(3) ?
C11 C10 C14 C17 . . . . 17.1(7) ?
C11 C10 C14 C15 . . . . -114.1(5) ?
C11 C10 C14 C16 . . . . 126.0(5) ?
C11 C10 C14' C17 . . . . -56.6(6) ?
C11 C10 C14' C15' . . . . 68.9(6) ?
C11 C10 C14' C16' . . . . -166.9(6) ?
C11 C12 C13 C8 . . . . -1.6(4) ?
C11 C12 C39 C37 . . . . -14.1(4) ?
C11 C12 C39 C40 . . . . 104.2(3) ?
C11 C12 C39 C41 . . . . -136.6(3) ?
C11 N1 C22 C17 . . . . -4.7(5) ?
C11 N1 C22 C21 . . . . 175.3(3) ?
C11 N1 C38 C33 . . . . 177.4(3) ?
C11 N1 C38 C37 . . . . -1.8(4) ?
C12 C11 N1 C22 . . . . -172.1(3) ?
C12 C11 N1 C38 . . . . 1.7(4) ?
N1 C11 C12 C13 . . . . -178.9(3) ?
N1 C11 C12 C39 . . . . 7.0(4) ?
C13 C8 C9 C10 . . . . 0.5(5) ?
C13 C12 C39 C37 . . . . 171.8(2) ?
C13 C12 C39 C40 . . . . -69.9(3) ?
C13 C12 C39 C41 . . . . 49.3(3) ?
C17 C18 C19 C20 . . . . 5.4(5) ?
C17 C18 C19 C23 . . . . -173.4(3) ?
C18 C17 C22 N1 . . . . 173.0(3) ?
C18 C17 C22 C21 . . . . -6.9(5) ?
C18 C17 C14 C10 . . . . -178.8(4) ?
C18 C17 C14 C15 . . . . -47.3(6) ?
C18 C17 C14 C16 . . . . 72.2(6) ?
C18 C17 C14' C10 . . . . -147.3(4) ?
C18 C17 C14' C15' . . . . 86.5(6) ?
C18 C17 C14' C16' . . . . -36.5(10) ?
C18 C19 C20 C21 . . . . -5.2(4) ?
C18 C19 C23 C24 . . . . 34.8(4) ?
C18 C19 C23 C28 . . . . -147.8(3) ?
C19 C20 C21 C22 . . . . -1.0(4) ?
C19 C20 C21 C30 . . . . 174.7(3) ?
C19 C23 C24 C25 . . . . 174.8(3) ?
C19 C23 C28 C27 . . . . -175.0(3) ?
C20 C19 C23 C24 . . . . -143.9(3) ?
C20 C19 C23 C28 . . . . 33.5(4) ?
C20 C21 C22 N1 . . . . -172.9(3) ?
C20 C21 C22 C17 . . . . 7.0(4) ?
C20 C21 C30 C31 . . . . -72.9(3) ?
C20 C21 C30 C32 . . . . 47.5(3) ?
C20 C21 C30 C33 . . . . 169.0(2) ?
C21 C30 C33 C34 . . . . -174.2(2) ?
C21 C30 C33 C38 . . . . 8.1(4) ?
C22 N1 C38 C33 . . . . -8.8(4) ?
C22 N1 C38 C37 . . . . 172.1(3) ?
C22 C17 C18 C19 . . . . 0.6(6) ?
C22 C17 C14 C10 . . . . -12.7(7) ?
C22 C17 C14 C15 . . . . 118.8(5) ?
C22 C17 C14 C16 . . . . -121.8(6) ?
C22 C17 C14' C10 . . . . 60.5(6) ?
C22 C17 C14' C15' . . . . -65.7(6) ?
C22 C17 C14' C16' . . . . 171.3(7) ?
C22 C21 C30 C31 . . . . 102.6(3) ?
C22 C21 C30 C32 . . . . -137.0(3) ?
C22 C21 C30 C33 . . . . -15.5(4) ?
C23 C19 C20 C21 . . . . 173.6(2) ?
C23 C24 C25 C26 . . . . 0.3(5) ?
C24 C23 C28 C27 . . . . 2.4(4) ?
C24 C25 C26 C27 . . . . 2.2(5) ?
C24 C25 C26 C29 . . . . -174.3(3) ?
C25 C26 C27 C28 . . . . -2.5(4) ?
C25 C26 C29 O5 . . . . -1.9(5) ?
C25 C26 C29 O6 . . . . 177.1(4) ?
C26 C27 C28 C23 . . . . 0.1(4) ?
C27 C26 C29 O5 . . . . -178.4(3) ?
C27 C26 C29 O6 . . . . 0.7(5) ?
C28 C23 C24 C25 . . . . -2.6(4) ?
C29 C26 C27 C28 . . . . 174.1(3) ?
C30 C21 C22 N1 . . . . 11.6(4) ?
C30 C21 C22 C17 . . . . -168.5(3) ?
C30 C33 C34 C35 . . . . 179.4(3) ?
C30 C33 C38 N1 . . . . 3.4(4) ?
C30 C33 C38 C37 . . . . -177.4(2) ?
C31 C30 C33 C34 . . . . 68.2(3) ?
C31 C30 C33 C38 . . . . -109.6(3) ?
C32 C30 C33 C34 . . . . -52.0(3) ?
C32 C30 C33 C38 . . . . 130.2(3) ?
C33 C34 C35 C36 . . . . -1.4(4) ?
C33 C34 C35 C42 . . . . 175.9(3) ?
C34 C33 C38 N1 . . . . -174.3(2) ?
C34 C33 C38 C37 . . . . 4.8(4) ?
C34 C35 C36 C37 . . . . 3.6(4) ?
C34 C35 C42 C43 . . . . 24.8(4) ?
C34 C35 C42 C47 . . . . -151.3(3) ?
C35 C36 C37 C38 . . . . -1.6(4) ?
C35 C36 C37 C39 . . . . -178.3(3) ?
C35 C42 C43 C44 . . . . -172.5(3) ?
C35 C42 C47 C46 . . . . 173.8(3) ?
C36 C35 C42 C43 . . . . -158.1(3) ?
C36 C35 C42 C47 . . . . 25.9(4) ?
C36 C37 C38 N1 . . . . 176.4(3) ?
C36 C37 C38 C33 . . . . -2.8(4) ?
C36 C37 C39 C12 . . . . -169.3(2) ?
C36 C37 C39 C40 . . . . 72.6(3) ?
C36 C37 C39 C41 . . . . -46.4(3) ?
C38 N1 C22 C17 . . . . -178.5(3) ?
C38 N1 C22 C21 . . . . 1.4(4) ?
C38 C33 C34 C35 . . . . -2.8(4) ?
C38 C37 C39 C12 . . . . 14.1(4) ?
C38 C37 C39 C40 . . . . -104.1(3) ?
C38 C37 C39 C41 . . . . 136.9(3) ?
C39 C12 C13 C8 . . . . 172.7(2) ?
C39 C37 C38 N1 . . . . -7.0(4) ?
C39 C37 C38 C33 . . . . 173.8(2) ?
C42 C35 C36 C37 . . . . -173.7(3) ?
C42 C43 C44 C45 . . . . -1.9(5) ?
C43 C42 C47 C46 . . . . -2.4(4) ?
C43 C44 C45 C46 . . . . -1.3(5) ?
C43 C44 C45 C48 . . . . 176.6(3) ?
C44 C45 C46 C47 . . . . 2.7(5) ?
C44 C45 C48 Cd1 . . . 1_654 27(4) ?
C44 C45 C48 O3 . . . . -178.1(3) ?
C44 C45 C48 O4 . . . . 0.6(5) ?
C45 C46 C47 C42 . . . . -0.8(5) ?
C45 C48 O3 Cd1 . . . 1_654 -178.2(3) ?
C45 C48 O4 Cd1 . . . 1_654 178.1(3) ?
C46 C45 C48 Cd1 . . . 1_654 -155(3) ?
C46 C45 C48 O3 . . . . -0.2(5) ?
C46 C45 C48 O4 . . . . 178.5(3) ?
C47 C42 C43 C44 . . . . 3.7(5) ?
C48 C45 C46 C47 . . . . -175.2(3) ?
C48 Cd1 O1 C1 1_456 . . . 23.8(4) ?
C48 Cd1 O2 C1 1_456 . . . -170.74(17) ?
O1 C1 C2 C3 . . . . 173.2(3) ?
O1 C1 C2 C7 . . . . -3.8(4) ?
O1 C1 O2 Cd1 . . . . -1.8(3) ?
O1 Cd1 O2 C1 . . . . 1.00(16) ?
O2 C1 C2 C3 . . . . -6.2(4) ?
O2 C1 C2 C7 . . . . 176.7(3) ?
O2 C1 O1 Cd1 . . . . 1.8(3) ?
O2 Cd1 O1 C1 . . . . -1.00(16) ?
O3 C48 O4 Cd1 . . . 1_654 -3.3(3) ?
O3 Cd1 O1 C1 1_456 . . . 178.3(5) ?
O3 Cd1 O2 C1 1_456 . . . -178.84(16) ?
O4 C48 O3 Cd1 . . . 1_654 3.1(3) ?
O4 Cd1 O1 C1 1_456 . . . 20.4(2) ?
O4 Cd1 O2 C1 1_456 . . . -163.60(18) ?
O7 Cd1 O1 C1 . . . . 96.94(19) ?
O7 Cd1 O2 C1 . . . . -76.72(18) ?
O8 Cd1 O1 C1 . . . . -173.5(2) ?
O8 Cd1 O2 C1 . . . . 12.1(3) ?
O9 Cd1 O1 C1 . . . . -89.20(19) ?
O9 Cd1 O2 C1 . . . . 94.22(18) ?
C14 C10 C11 C12 . . . . 164.2(4) ?
C14 C10 C11 N1 . . . . -16.8(6) ?
C14 C10 C14' C17 . . . . 60.8(5) ?
C14 C10 C14' C15' . . . . -173.7(8) ?
C14 C10 C14' C16' . . . . -49.5(7) ?
C14 C17 C18 C19 . . . . 167.5(4) ?
C14 C17 C22 N1 . . . . 7.8(6) ?
C14 C17 C22 C21 . . . . -172.2(4) ?
C14 C17 C14' C10 . . . . -58.8(5) ?
C14 C17 C14' C15' . . . . 174.9(7) ?
C14 C17 C14' C16' . . . . 51.9(8) ?
C14' C10 C11 C12 . . . . -153.5(4) ?
C14' C10 C11 N1 . . . . 25.5(5) ?
C14' C10 C14 C17 . . . . -67.1(5) ?
C14' C10 C14 C15 . . . . 161.6(7) ?
C14' C10 C14 C16 . . . . 41.8(6) ?
C14' C17 C18 C19 . . . . -149.6(5) ?
C14' C17 C22 N1 . . . . -34.2(5) ?
C14' C17 C22 C21 . . . . 145.9(4) ?
C14' C17 C14 C10 . . . . 69.1(5) ?
C14' C17 C14 C15 . . . . -159.4(7) ?
C14' C17 C14 C16 . . . . -40.0(6) ?

loop_
_platon_squeeze_void_nr
_platon_squeeze_void_average_x
_platon_squeeze_void_average_y
_platon_squeeze_void_average_z
_platon_squeeze_void_volume
_platon_squeeze_void_count_electrons
_platon_squeeze_void_content
1 -0.022 0.000 0.500 449 133 ' '
